data_7245193
loop_
_publ_author_name
'Lan, Jianyong'
'Lin, Kejun'
'Zhang, Xing'
'Zhu, Tingshun'

_publ_section_title
;
 Stereoselective migratory heteroaryltrifluoromethylation of allylic
 amines via electrosynthesis
;
_journal_issue 16
_journal_name_full 'Green Chemistry'
_journal_page_first 6138
_journal_page_last 6144
_journal_paper_doi 10.1039/D2GC00960A
_journal_volume 24
_journal_year 2022
_chemical_formula_moiety 'C19 H17 F3 N2 O S'
_chemical_formula_sum 'C19 H17 F3 N2 O S'
_chemical_formula_weight 378.40
_space_group_crystal_system monoclinic
_space_group_IT_number 14
_space_group_name_Hall '-P 2yn'
_space_group_name_H-M_alt 'P 1 21/n 1'
_atom_sites_solution_hydrogens geom
_atom_sites_solution_primary dual
_audit_creation_date 2021-07-07
_audit_creation_method
;
Olex2 1.2
(compiled 2018.05.29 svn.r3508 for OlexSys, GUI svn.r5506)
;
_audit_update_record
;
2021-07-12 deposited with the CCDC.	2022-07-05 downloaded from the CCDC.
;
_cell_angle_alpha 90
_cell_angle_beta 98.050(2)
_cell_angle_gamma 90
_cell_formula_units_Z 4
_cell_length_a 8.79170(18)
_cell_length_b 10.2470(2)
_cell_length_c 19.1126(4)
_cell_measurement_reflns_used 4038
_cell_measurement_temperature 149.99(10)
_cell_measurement_theta_max 72.7890
_cell_measurement_theta_min 4.5890
_cell_volume 1704.86(6)
_computing_cell_refinement 'CrysAlisPro 1.171.40.84a (Rigaku OD, 2020)'
_computing_data_collection 'CrysAlisPro 1.171.40.84a (Rigaku OD, 2020)'
_computing_data_reduction 'CrysAlisPro 1.171.40.84a (Rigaku OD, 2020)'
_computing_molecular_graphics 'Olex2 (Dolomanov et al., 2009)'
_computing_publication_material 'Olex2 (Dolomanov et al., 2009)'
_computing_structure_refinement 'ShelXL (Sheldrick, 2015)'
_computing_structure_solution 'ShelXT (Sheldrick, 2015)'
_diffrn_ambient_environment N~2~
_diffrn_ambient_temperature 149.99(10)
_diffrn_detector 'CCD plate'
_diffrn_detector_area_resol_mean 5.2913
_diffrn_detector_type AtlasS2
_diffrn_measured_fraction_theta_full 0.998
_diffrn_measured_fraction_theta_max 0.974
_diffrn_measurement_details
;
List of Runs (angles in degrees, time in seconds):

  # Type    Start    End  Width  t~exp~   \w     \q     \k     \f   Frames
#--------------------------------------------------------------------------
  1  \w   -107.00 -19.00   1.00    1.00    --  -41.14 -38.00 -90.00   88
  2  \w   -109.00 -26.00   1.00    1.00    --  -41.14 -38.00-180.00   83
  3  \w    -86.00 -53.00   1.00    1.00    --  -41.14 125.00 -90.00   33
  4  \w     84.00 178.00   1.00    1.33    --  105.29  30.00 -60.00   94
  5  \w    118.00 163.00   1.00    1.33    --  105.29 125.00 150.00   45
  6  \w     80.00 177.00   1.00    1.33    --  105.29  30.00  30.00   97
  7  \w     40.00 105.00   1.00    1.33    --  105.29 -94.00-180.00   65
  8  \w     23.00 106.00   1.00    1.33    --  105.29 -94.00  90.00   83
  9  \w    150.00 177.00   1.00    1.33    --  105.29  77.00 -90.00   27
 10  \w    113.00 160.00   1.00    1.33    --  105.29 125.00-120.00   47
;
_diffrn_measurement_device 'four-circle diffractometer'
_diffrn_measurement_device_type 'SuperNova, Dual, Cu at home/near, AtlasS2'
_diffrn_measurement_method '\w scans'
_diffrn_orient_matrix_type 'CrysAlisPro convention (1999,Acta A55,543-557)'
_diffrn_orient_matrix_UB_11 0.1759175000
_diffrn_orient_matrix_UB_12 0.0043376000
_diffrn_orient_matrix_UB_13 0.0026771000
_diffrn_orient_matrix_UB_21 0.0191504000
_diffrn_orient_matrix_UB_22 -0.0054437000
_diffrn_orient_matrix_UB_23 0.0813255000
_diffrn_orient_matrix_UB_31 0.0043350000
_diffrn_orient_matrix_UB_32 -0.1501285000
_diffrn_orient_matrix_UB_33 -0.0027826000
_diffrn_radiation_monochromator mirror
_diffrn_radiation_probe x-ray
_diffrn_radiation_type CuK\a
_diffrn_radiation_wavelength 1.54184
_diffrn_reflns_av_R_equivalents 0.0301
_diffrn_reflns_av_unetI/netI 0.0382
_diffrn_reflns_Laue_measured_fraction_full 0.998
_diffrn_reflns_Laue_measured_fraction_max 0.974
_diffrn_reflns_limit_h_max 10
_diffrn_reflns_limit_h_min -10
_diffrn_reflns_limit_k_max 7
_diffrn_reflns_limit_k_min -12
_diffrn_reflns_limit_l_max 23
_diffrn_reflns_limit_l_min -20
_diffrn_reflns_number 6820
_diffrn_reflns_point_group_measured_fraction_full 0.998
_diffrn_reflns_point_group_measured_fraction_max 0.974
_diffrn_reflns_theta_full 67.684
_diffrn_reflns_theta_max 72.942
_diffrn_reflns_theta_min 4.673
_diffrn_source 'micro-focus sealed X-ray tube'
_diffrn_source_type 'SuperNova (Cu) X-ray Source'
_exptl_absorpt_coefficient_mu 2.072
_exptl_absorpt_correction_T_max 1.00000
_exptl_absorpt_correction_T_min 0.82141
_exptl_absorpt_correction_type multi-scan
_exptl_absorpt_process_details
;
CrysAlisPro 1.171.40.84a (Rigaku Oxford Diffraction, 2020)
Empirical absorption correction using spherical harmonics,
implemented in SCALE3 ABSPACK scaling algorithm.
;
_exptl_crystal_colour colourless
_exptl_crystal_colour_primary colourless
_exptl_crystal_density_diffrn 1.474
_exptl_crystal_description plate
_exptl_crystal_F_000 784
_exptl_crystal_size_max 0.26
_exptl_crystal_size_mid 0.13
_exptl_crystal_size_min 0.04
_refine_diff_density_max 0.295
_refine_diff_density_min -0.263
_refine_diff_density_rms 0.053
_refine_ls_extinction_coef 0.00056(17)
_refine_ls_extinction_expression Fc^*^=kFc[1+0.001xFc^2^\l^3^/sin(2\q)]^-1/4^
_refine_ls_extinction_method 'SHELXL-2014/7 (Sheldrick 2014'
_refine_ls_goodness_of_fit_ref 1.066
_refine_ls_hydrogen_treatment constr
_refine_ls_matrix_type full
_refine_ls_number_parameters 237
_refine_ls_number_reflns 3320
_refine_ls_number_restraints 0
_refine_ls_restrained_S_all 1.066
_refine_ls_R_factor_all 0.0447
_refine_ls_R_factor_gt 0.0415
_refine_ls_shift/su_max 0.001
_refine_ls_shift/su_mean 0.000
_refine_ls_structure_factor_coef Fsqd
_refine_ls_weighting_details 'w=1/[\s^2^(Fo^2^)+(0.0432P)^2^+1.0727P] where P=(Fo^2^+2Fc^2^)/3'
_refine_ls_weighting_scheme calc
_refine_ls_wR_factor_gt 0.1047
_refine_ls_wR_factor_ref 0.1072
_reflns_Friedel_coverage 0.000
_reflns_number_gt 3065
_reflns_number_total 3320
_reflns_threshold_expression 'I > 2\s(I)'
_cod_data_source_file d2gc00960a2.cif
_cod_data_source_block a21060402a0179
_cod_depositor_comments 'Adding full bibliography for 7245193.cif.'
_cod_database_code 7245193
_shelx_shelxl_version_number 2014/7
_chemical_oxdiff_formula CHONFS
_chemical_oxdiff_usercomment CF3-1
_shelx_space_group_comment
;
The symmetry employed for this shelxl refinement is uniquely defined
by the following loop, which should always be used as a source of
symmetry information in preference to the above space-group names.
They are only intended as comments.
;
_reflns_odcompleteness_completeness 99.94
_reflns_odcompleteness_iscentric 1
_reflns_odcompleteness_theta 66.97
_olex2_refinement_description
;
1. Fixed Uiso
 At 1.2 times of:
  All C(H) groups, All C(H,H) groups, All N(H) groups
 At 1.5 times of:
  All C(H,H,H) groups
2.a Ternary CH refined with riding coordinates:
 C8(H8), C9(H9)
2.b Secondary CH2 refined with riding coordinates:
 C16(H16A,H16B)
2.c Aromatic/amide H refined with riding coordinates:
 C3(H3), C4(H4), C5(H5), C6(H6), C11(H11), C12(H12), C13(H13), C14(H14),
 C15(H15), N2(H2)
2.d Idealised Me refined as rotating group:
 C19(H19A,H19B,H19C)
;
_olex2_date_sample_data_collection 2021-06-04
_olex2_submission_special_instructions 'No special instructions were received'
_oxdiff_exptl_absorpt_empirical_details
;
Empirical correction (ABSPACK) includes:
- Absorption correction using spherical harmonics
- Frame scaling
;
_oxdiff_exptl_absorpt_empirical_full_max 1.255
_oxdiff_exptl_absorpt_empirical_full_min 0.802

loop_
_space_group_symop_operation_xyz
'x, y, z'
'-x+1/2, y+1/2, -z+1/2'
'-x, -y, -z'
'x-1/2, -y-1/2, z-1/2'

loop_
_atom_site_label
_atom_site_type_symbol
_atom_site_fract_x
_atom_site_fract_y
_atom_site_fract_z
_atom_site_U_iso_or_equiv
_atom_site_adp_type
_atom_site_occupancy
_atom_site_site_symmetry_order
_atom_site_calc_flag
_atom_site_refinement_flags_posn
_atom_site_refinement_flags_adp
_atom_site_refinement_flags_occupancy
_atom_site_disorder_assembly
_atom_site_disorder_group
C1 C 0.5710(2) 0.68232(19) 0.58466(10) 0.0242(4) Uani 1 1 d . . . . .
C2 C 0.6416(2) 0.55970(18) 0.59381(10) 0.0227(4) Uani 1 1 d . . . . .
C3 C 0.7040(2) 0.5025(2) 0.53783(10) 0.0274(4) Uani 1 1 d . . . . .
H3 H 0.7503 0.4208 0.5431 0.033 Uiso 1 1 calc R . . . .
C4 C 0.6956(2) 0.5690(2) 0.47487(11) 0.0311(4) Uani 1 1 d . . . . .
H4 H 0.7360 0.5312 0.4372 0.037 Uiso 1 1 calc R . . . .
C5 C 0.6273(2) 0.6928(2) 0.46653(11) 0.0330(5) Uani 1 1 d . . . . .
H5 H 0.6248 0.7366 0.4238 0.040 Uiso 1 1 calc R . . . .
C6 C 0.5635(2) 0.7505(2) 0.52107(11) 0.0298(4) Uani 1 1 d . . . . .
H6 H 0.5171 0.8321 0.5155 0.036 Uiso 1 1 calc R . . . .
C7 C 0.56959(19) 0.57689(17) 0.69948(10) 0.0203(4) Uani 1 1 d . . . . .
C8 C 0.55327(19) 0.54294(17) 0.77489(9) 0.0199(4) Uani 1 1 d . . . . .
H8 H 0.5184 0.6201 0.7984 0.024 Uiso 1 1 calc R . . . .
C9 C 0.43482(19) 0.43104(17) 0.77707(10) 0.0202(4) Uani 1 1 d . . . . .
H9 H 0.4750 0.3534 0.7559 0.024 Uiso 1 1 calc R . . . .
C10 C 0.41185(19) 0.39683(17) 0.85210(10) 0.0209(4) Uani 1 1 d . . . . .
C11 C 0.3295(2) 0.47893(19) 0.89098(10) 0.0266(4) Uani 1 1 d . . . . .
H11 H 0.2870 0.5555 0.8708 0.032 Uiso 1 1 calc R . . . .
C12 C 0.3104(3) 0.4471(2) 0.95987(11) 0.0342(5) Uani 1 1 d . . . . .
H12 H 0.2553 0.5025 0.9856 0.041 Uiso 1 1 calc R . . . .
C13 C 0.3730(3) 0.3331(2) 0.99030(11) 0.0362(5) Uani 1 1 d . . . . .
H13 H 0.3598 0.3118 1.0364 0.043 Uiso 1 1 calc R . . . .
C14 C 0.4551(3) 0.2511(2) 0.95212(12) 0.0346(5) Uani 1 1 d . . . . .
H14 H 0.4973 0.1746 0.9725 0.041 Uiso 1 1 calc R . . . .
C15 C 0.4748(2) 0.28284(19) 0.88324(11) 0.0281(4) Uani 1 1 d . . . . .
H15 H 0.5304 0.2274 0.8578 0.034 Uiso 1 1 calc R . . . .
C16 C 0.7074(2) 0.49715(18) 0.81486(10) 0.0232(4) Uani 1 1 d . . . . .
H16A H 0.6898 0.4623 0.8602 0.028 Uiso 1 1 calc R . . . .
H16B H 0.7459 0.4265 0.7885 0.028 Uiso 1 1 calc R . . . .
C17 C 0.8286(2) 0.60048(19) 0.82725(10) 0.0257(4) Uani 1 1 d . . . . .
C18 C 0.1930(2) 0.37204(18) 0.70646(9) 0.0223(4) Uani 1 1 d . . . . .
C19 C 0.0423(2) 0.4169(2) 0.66651(11) 0.0309(4) Uani 1 1 d . . . . .
H19A H 0.0258 0.3751 0.6211 0.046 Uiso 1 1 calc GR . . . .
H19B H 0.0446 0.5098 0.6603 0.046 Uiso 1 1 calc GR . . . .
H19C H -0.0395 0.3943 0.6927 0.046 Uiso 1 1 calc GR . . . .
F1 F 0.87630(17) 0.64412(16) 0.76857(7) 0.0547(4) Uani 1 1 d . . . . .
F2 F 0.78212(15) 0.70506(13) 0.85958(8) 0.0437(3) Uani 1 1 d . . . . .
F3 F 0.95363(14) 0.55679(14) 0.86869(9) 0.0501(4) Uani 1 1 d . . . . .
N1 N 0.64030(17) 0.50239(15) 0.65977(8) 0.0222(3) Uani 1 1 d . . . . .
N2 N 0.28991(16) 0.46587(14) 0.73448(8) 0.0210(3) Uani 1 1 d . . . . .
H2 H 0.2663 0.5467 0.7272 0.025 Uiso 1 1 calc R . . . .
O1 O 0.22620(16) 0.25482(13) 0.71245(8) 0.0290(3) Uani 1 1 d . . . . .
S1 S 0.49594(5) 0.72326(4) 0.66117(2) 0.02509(15) Uani 1 1 d . . . . .

loop_
_atom_site_aniso_label
_atom_site_aniso_U_11
_atom_site_aniso_U_22
_atom_site_aniso_U_33
_atom_site_aniso_U_23
_atom_site_aniso_U_13
_atom_site_aniso_U_12
C1 0.0205(8) 0.0244(9) 0.0278(9) 0.0010(7) 0.0035(7) -0.0022(7)
C2 0.0192(8) 0.0244(9) 0.0238(9) -0.0004(7) 0.0010(7) -0.0031(7)
C3 0.0227(9) 0.0319(10) 0.0275(10) -0.0026(8) 0.0033(7) 0.0005(8)
C4 0.0246(9) 0.0433(12) 0.0257(10) -0.0013(8) 0.0045(7) -0.0034(8)
C5 0.0294(10) 0.0425(12) 0.0269(10) 0.0065(9) 0.0035(8) -0.0048(9)
C6 0.0289(10) 0.0288(10) 0.0313(10) 0.0075(8) 0.0025(8) -0.0012(8)
C7 0.0174(8) 0.0173(8) 0.0257(9) 0.0012(7) 0.0007(7) -0.0025(6)
C8 0.0190(8) 0.0177(8) 0.0228(9) -0.0007(7) 0.0021(7) -0.0009(6)
C9 0.0179(8) 0.0165(8) 0.0258(9) -0.0006(7) 0.0016(7) 0.0002(6)
C10 0.0175(8) 0.0184(8) 0.0265(9) 0.0010(7) 0.0017(7) -0.0033(6)
C11 0.0263(9) 0.0230(9) 0.0308(10) 0.0019(8) 0.0059(8) 0.0023(7)
C12 0.0373(11) 0.0356(11) 0.0315(11) -0.0010(9) 0.0114(9) 0.0011(9)
C13 0.0431(12) 0.0382(12) 0.0283(10) 0.0086(9) 0.0081(9) -0.0051(10)
C14 0.0386(11) 0.0277(10) 0.0371(11) 0.0128(9) 0.0045(9) 0.0022(9)
C15 0.0275(9) 0.0231(9) 0.0339(10) 0.0037(8) 0.0050(8) 0.0021(7)
C16 0.0205(9) 0.0222(9) 0.0265(9) 0.0006(7) 0.0011(7) -0.0015(7)
C17 0.0232(9) 0.0283(10) 0.0256(9) -0.0016(8) 0.0035(7) -0.0036(7)
C18 0.0215(8) 0.0250(9) 0.0210(8) 0.0000(7) 0.0054(7) -0.0038(7)
C19 0.0239(9) 0.0325(10) 0.0344(11) 0.0031(8) -0.0021(8) -0.0049(8)
F1 0.0536(8) 0.0770(11) 0.0362(7) -0.0058(7) 0.0162(6) -0.0410(8)
F2 0.0372(7) 0.0337(7) 0.0604(9) -0.0192(6) 0.0073(6) -0.0073(5)
F3 0.0256(6) 0.0442(8) 0.0738(10) -0.0006(7) -0.0164(6) -0.0057(6)
N1 0.0209(7) 0.0215(8) 0.0239(8) -0.0001(6) 0.0026(6) 0.0003(6)
N2 0.0195(7) 0.0158(7) 0.0270(8) 0.0014(6) 0.0005(6) 0.0003(6)
O1 0.0291(7) 0.0200(7) 0.0372(8) -0.0029(6) 0.0021(6) -0.0034(5)
S1 0.0288(3) 0.0193(2) 0.0280(3) 0.00273(17) 0.00678(18) 0.00273(16)

loop_
_atom_type_symbol
_atom_type_description
_atom_type_scat_dispersion_real
_atom_type_scat_dispersion_imag
_atom_type_scat_source
C C 0.0181 0.0091 'International Tables Vol C Tables 4.2.6.8 and 6.1.1.4'
H H 0.0000 0.0000 'International Tables Vol C Tables 4.2.6.8 and 6.1.1.4'
F F 0.0727 0.0534 'International Tables Vol C Tables 4.2.6.8 and 6.1.1.4'
N N 0.0311 0.0180 'International Tables Vol C Tables 4.2.6.8 and 6.1.1.4'
O O 0.0492 0.0322 'International Tables Vol C Tables 4.2.6.8 and 6.1.1.4'
S S 0.3331 0.5567 'International Tables Vol C Tables 4.2.6.8 and 6.1.1.4'

loop_
_geom_angle_atom_site_label_1
_geom_angle_atom_site_label_2
_geom_angle_atom_site_label_3
_geom_angle
_geom_angle_site_symmetry_1
_geom_angle_site_symmetry_3
_geom_angle_publ_flag
C2 C1 S1 108.97(14) . . ?
C6 C1 C2 121.58(18) . . ?
C6 C1 S1 129.41(16) . . ?
C3 C2 C1 119.66(18) . . ?
N1 C2 C1 115.58(16) . . ?
N1 C2 C3 124.75(17) . . ?
C2 C3 H3 120.5 . . ?
C4 C3 C2 118.91(19) . . ?
C4 C3 H3 120.5 . . ?
C3 C4 H4 119.5 . . ?
C3 C4 C5 121.09(19) . . ?
C5 C4 H4 119.5 . . ?
C4 C5 H5 119.6 . . ?
C6 C5 C4 120.87(19) . . ?
C6 C5 H5 119.6 . . ?
C1 C6 H6 121.1 . . ?
C5 C6 C1 117.88(19) . . ?
C5 C6 H6 121.1 . . ?
C8 C7 S1 121.15(13) . . ?
N1 C7 C8 122.78(16) . . ?
N1 C7 S1 116.05(14) . . ?
C7 C8 H8 109.3 . . ?
C7 C8 C9 110.46(14) . . ?
C7 C8 C16 110.55(14) . . ?
C9 C8 H8 109.3 . . ?
C16 C8 H8 109.3 . . ?
C16 C8 C9 108.05(14) . . ?
C8 C9 H9 107.8 . . ?
C10 C9 C8 111.99(14) . . ?
C10 C9 H9 107.8 . . ?
N2 C9 C8 109.95(14) . . ?
N2 C9 H9 107.8 . . ?
N2 C9 C10 111.29(14) . . ?
C11 C10 C9 120.89(16) . . ?
C15 C10 C9 120.08(16) . . ?
C15 C10 C11 119.02(18) . . ?
C10 C11 H11 119.8 . . ?
C12 C11 C10 120.35(18) . . ?
C12 C11 H11 119.8 . . ?
C11 C12 H12 119.9 . . ?
C13 C12 C11 120.2(2) . . ?
C13 C12 H12 119.9 . . ?
C12 C13 H13 120.1 . . ?
C14 C13 C12 119.9(2) . . ?
C14 C13 H13 120.1 . . ?
C13 C14 H14 119.9 . . ?
C13 C14 C15 120.11(19) . . ?
C15 C14 H14 119.9 . . ?
C10 C15 C14 120.47(19) . . ?
C10 C15 H15 119.8 . . ?
C14 C15 H15 119.8 . . ?
C8 C16 H16A 108.5 . . ?
C8 C16 H16B 108.5 . . ?
H16A C16 H16B 107.5 . . ?
C17 C16 C8 114.97(15) . . ?
C17 C16 H16A 108.5 . . ?
C17 C16 H16B 108.5 . . ?
F1 C17 C16 113.97(16) . . ?
F1 C17 F2 105.95(17) . . ?
F1 C17 F3 106.36(16) . . ?
F2 C17 C16 112.67(15) . . ?
F2 C17 F3 105.96(16) . . ?
F3 C17 C16 111.36(16) . . ?
N2 C18 C19 116.57(16) . . ?
O1 C18 C19 121.48(17) . . ?
O1 C18 N2 121.95(17) . . ?
C18 C19 H19A 109.5 . . ?
C18 C19 H19B 109.5 . . ?
C18 C19 H19C 109.5 . . ?
H19A C19 H19B 109.5 . . ?
H19A C19 H19C 109.5 . . ?
H19B C19 H19C 109.5 . . ?
C7 N1 C2 110.32(15) . . ?
C9 N2 H2 119.9 . . ?
C18 N2 C9 120.18(15) . . ?
C18 N2 H2 119.9 . . ?
C1 S1 C7 89.04(9) . . ?

loop_
_geom_bond_atom_site_label_1
_geom_bond_atom_site_label_2
_geom_bond_distance
_geom_bond_site_symmetry_2
_geom_bond_publ_flag
C1 C2 1.401(3) . ?
C1 C6 1.395(3) . ?
C1 S1 1.7379(19) . ?
C2 C3 1.398(3) . ?
C2 N1 1.392(2) . ?
C3 H3 0.9300 . ?
C3 C4 1.376(3) . ?
C4 H4 0.9300 . ?
C4 C5 1.403(3) . ?
C5 H5 0.9300 . ?
C5 C6 1.384(3) . ?
C6 H6 0.9300 . ?
C7 C8 1.509(2) . ?
C7 N1 1.295(2) . ?
C7 S1 1.7528(18) . ?
C8 H8 0.9800 . ?
C8 C9 1.554(2) . ?
C8 C16 1.533(2) . ?
C9 H9 0.9800 . ?
C9 C10 1.517(2) . ?
C9 N2 1.457(2) . ?
C10 C11 1.391(3) . ?
C10 C15 1.390(3) . ?
C11 H11 0.9300 . ?
C11 C12 1.389(3) . ?
C12 H12 0.9300 . ?
C12 C13 1.384(3) . ?
C13 H13 0.9300 . ?
C13 C14 1.381(3) . ?
C14 H14 0.9300 . ?
C14 C15 1.390(3) . ?
C15 H15 0.9300 . ?
C16 H16A 0.9700 . ?
C16 H16B 0.9700 . ?
C16 C17 1.497(3) . ?
C17 F1 1.329(2) . ?
C17 F2 1.330(2) . ?
C17 F3 1.339(2) . ?
C18 C19 1.506(3) . ?
C18 N2 1.345(2) . ?
C18 O1 1.238(2) . ?
C19 H19A 0.9600 . ?
C19 H19B 0.9600 . ?
C19 H19C 0.9600 . ?
N2 H2 0.8600 . ?

loop_
_geom_hbond_atom_site_label_D
_geom_hbond_atom_site_label_H
_geom_hbond_atom_site_label_A
_geom_hbond_distance_DH
_geom_hbond_distance_HA
_geom_hbond_distance_DA
_geom_hbond_angle_DHA
_geom_hbond_site_symmetry_A
N2 H2 O1 0.86 2.42 3.139(2) 141.4 2_556

loop_
_geom_torsion_atom_site_label_1
_geom_torsion_atom_site_label_2
_geom_torsion_atom_site_label_3
_geom_torsion_atom_site_label_4
_geom_torsion
_geom_torsion_site_symmetry_1
_geom_torsion_site_symmetry_2
_geom_torsion_site_symmetry_3
_geom_torsion_site_symmetry_4
_geom_torsion_publ_flag
C1 C2 C3 C4 0.5(3) . . . . ?
C1 C2 N1 C7 1.0(2) . . . . ?
C2 C1 C6 C5 0.4(3) . . . . ?
C2 C1 S1 C7 1.69(13) . . . . ?
C2 C3 C4 C5 0.6(3) . . . . ?
C3 C2 N1 C7 -177.61(17) . . . . ?
C3 C4 C5 C6 -1.3(3) . . . . ?
C4 C5 C6 C1 0.7(3) . . . . ?
C6 C1 C2 C3 -1.1(3) . . . . ?
C6 C1 C2 N1 -179.74(17) . . . . ?
C6 C1 S1 C7 179.32(19) . . . . ?
C7 C8 C9 C10 -178.34(14) . . . . ?
C7 C8 C9 N2 -54.07(19) . . . . ?
C7 C8 C16 C17 67.8(2) . . . . ?
C8 C7 N1 C2 -178.24(15) . . . . ?
C8 C7 S1 C1 177.42(14) . . . . ?
C8 C9 C10 C11 73.7(2) . . . . ?
C8 C9 C10 C15 -105.62(19) . . . . ?
C8 C9 N2 C18 154.76(16) . . . . ?
C8 C16 C17 F1 -66.2(2) . . . . ?
C8 C16 C17 F2 54.5(2) . . . . ?
C8 C16 C17 F3 173.43(16) . . . . ?
C9 C8 C16 C17 -171.22(15) . . . . ?
C9 C10 C11 C12 -179.45(18) . . . . ?
C9 C10 C15 C14 179.60(18) . . . . ?
C10 C9 N2 C18 -80.6(2) . . . . ?
C10 C11 C12 C13 -0.1(3) . . . . ?
C11 C10 C15 C14 0.3(3) . . . . ?
C11 C12 C13 C14 0.2(3) . . . . ?
C12 C13 C14 C15 -0.1(3) . . . . ?
C13 C14 C15 C10 -0.2(3) . . . . ?
C15 C10 C11 C12 -0.1(3) . . . . ?
C16 C8 C9 C10 60.62(18) . . . . ?
C16 C8 C9 N2 -175.11(14) . . . . ?
C19 C18 N2 C9 176.81(16) . . . . ?
N1 C2 C3 C4 179.05(17) . . . . ?
N1 C7 C8 C9 -73.0(2) . . . . ?
N1 C7 C8 C16 46.5(2) . . . . ?
N1 C7 S1 C1 -1.32(14) . . . . ?
N2 C9 C10 C11 -49.8(2) . . . . ?
N2 C9 C10 C15 130.86(17) . . . . ?
O1 C18 N2 C9 -3.9(3) . . . . ?
S1 C1 C2 C3 176.76(14) . . . . ?
S1 C1 C2 N1 -1.9(2) . . . . ?
S1 C1 C6 C5 -176.92(15) . . . . ?
S1 C7 C8 C9 108.33(15) . . . . ?
S1 C7 C8 C16 -132.13(14) . . . . ?
S1 C7 N1 C2 0.47(19) . . . . ?
